data_7159746
loop_
_publ_author_name
'Li, Ping'
'Du, Zhongjian'
'Wu, Baofeng'
'Zhao, Xin'
'You, Yang'en'

_publ_section_title
;
 Highly effective and selective FeBr<sub>3</sub>-promoted deuterium
 bromination/cyclization of 1,<i>n</i>-enynes.
;
_journal_issue 5
_journal_name_full 'Organic &amp; biomolecular chemistry'
_journal_page_first 959
_journal_page_last 964
_journal_paper_doi 10.1039/d3ob01778h
_journal_volume 22
_journal_year 2024
_chemical_formula_moiety 'C22 H24 Br N O4 S'
_chemical_formula_sum 'C22 H24 Br N O4 S'
_chemical_formula_weight 478.39
_space_group_crystal_system monoclinic
_space_group_IT_number 14
_space_group_name_Hall '-P 2ybc'
_space_group_name_H-M_alt 'P 1 21/c 1'
_atom_sites_solution_hydrogens geom
_atom_sites_solution_primary dual
_audit_creation_date 2023-04-12
_audit_creation_method
;
Olex2 1.5
(compiled 2023.03.06 svn.rbb2c1857 for OlexSys, GUI svn.r6748)
;
_audit_update_record
;
2023-08-10 deposited with the CCDC.	2024-01-03 downloaded from the CCDC.
;
_cell_angle_alpha 90
_cell_angle_beta 103.4980(10)
_cell_angle_gamma 90
_cell_formula_units_Z 4
_cell_length_a 26.5945(8)
_cell_length_b 6.1407(2)
_cell_length_c 13.3679(4)
_cell_measurement_reflns_used 9810
_cell_measurement_temperature 101.00
_cell_measurement_theta_max 71.91
_cell_measurement_theta_min 3.42
_cell_volume 2122.79(11)
_computing_cell_refinement 'SAINT V8.40B (?, 2016)'
_computing_data_reduction 'SAINT V8.40B (?, 2016)'
_computing_molecular_graphics 'Olex2 1.5 (Dolomanov et al., 2009)'
_computing_publication_material 'Olex2 1.5 (Dolomanov et al., 2009)'
_computing_structure_refinement 'XL  (Sheldrick, 2008)'
_computing_structure_solution 'SHELXT 2018/2 (Sheldrick, 2018)'
_diffrn_ambient_temperature 101.00
_diffrn_detector 'Bruker APEX2 area detector'
_diffrn_detector_area_resol_mean 7.9
_diffrn_detector_type 'CCD area detector'
_diffrn_measured_fraction_theta_full 0.979
_diffrn_measured_fraction_theta_max 0.975
_diffrn_measurement_device 'three-circle diffractometer'
_diffrn_measurement_device_type 'Bruker SMART APEX2 area detector'
_diffrn_measurement_method '\w and \f scans'
_diffrn_radiation_monochromator 'mirror optics'
_diffrn_radiation_probe x-ray
_diffrn_radiation_type CuK\a
_diffrn_radiation_wavelength 1.54178
_diffrn_reflns_av_R_equivalents 0.0524
_diffrn_reflns_av_unetI/netI 0.0326
_diffrn_reflns_Laue_measured_fraction_full 0.979
_diffrn_reflns_Laue_measured_fraction_max 0.975
_diffrn_reflns_limit_h_max 32
_diffrn_reflns_limit_h_min -32
_diffrn_reflns_limit_k_max 7
_diffrn_reflns_limit_k_min -7
_diffrn_reflns_limit_l_max 14
_diffrn_reflns_limit_l_min -16
_diffrn_reflns_number 36287
_diffrn_reflns_point_group_measured_fraction_full 0.979
_diffrn_reflns_point_group_measured_fraction_max 0.975
_diffrn_reflns_theta_full 67.679
_diffrn_reflns_theta_max 72.157
_diffrn_reflns_theta_min 5.131
_diffrn_source 'microfocus sealed X-ray tube'
_diffrn_source_current 1.1
_diffrn_source_power 0.05500000000000001
_diffrn_source_type 'Incoatec I\ms'
_diffrn_source_voltage 50.0
_diffrn_standards_number 0
_exptl_absorpt_coefficient_mu 3.797
_exptl_absorpt_correction_T_max 0.7536
_exptl_absorpt_correction_T_min 0.5177
_exptl_absorpt_correction_type none
_exptl_absorpt_process_details
;
SADABS-2016/2 (Bruker,2016/2) was used for absorption correction.
wR2(int) was 0.1433 before and 0.0628 after correction.
The Ratio of minimum to maximum transmission is 0.6870.
The \l/2 correction factor is Not present.
;
_exptl_crystal_colour colourless
_exptl_crystal_colour_primary colourless
_exptl_crystal_density_diffrn 1.497
_exptl_crystal_description block
_exptl_crystal_F_000 984
_exptl_crystal_size_max 0.1
_exptl_crystal_size_mid 0.1
_exptl_crystal_size_min 0.1
_refine_diff_density_max 1.589
_refine_diff_density_min -0.663
_refine_diff_density_rms 0.075
_refine_ls_extinction_method none
_refine_ls_goodness_of_fit_ref 1.108
_refine_ls_hydrogen_treatment constr
_refine_ls_matrix_type full
_refine_ls_number_parameters 266
_refine_ls_number_reflns 4094
_refine_ls_number_restraints 0
_refine_ls_restrained_S_all 1.108
_refine_ls_R_factor_all 0.0373
_refine_ls_R_factor_gt 0.0370
_refine_ls_shift/su_max 0.002
_refine_ls_shift/su_mean 0.000
_refine_ls_structure_factor_coef Fsqd
_refine_ls_weighting_details 'w=1/[\s^2^(Fo^2^)+(0.0344P)^2^+3.4459P] where P=(Fo^2^+2Fc^2^)/3'
_refine_ls_weighting_scheme calc
_refine_ls_wR_factor_gt 0.0929
_refine_ls_wR_factor_ref 0.0930
_reflns_Friedel_coverage 0.000
_reflns_number_gt 4047
_reflns_number_total 4094
_reflns_threshold_expression 'I > 2\s(I)'
_cod_data_source_file d3ob01778h2.cif
_cod_data_source_block 1
_cod_depositor_comments 'Adding full bibliography for 7159746--7159747.cif.'
_cod_database_code 7159746
_shelx_shelxl_version_number 2019/1
_shelx_space_group_comment
;
The symmetry employed for this shelxl refinement is uniquely defined
by the following loop, which should always be used as a source of
symmetry information in preference to the above space-group names.
They are only intended as comments.
;
_shelx_estimated_absorpt_t_max 0.703
_shelx_estimated_absorpt_t_min 0.703
_olex2_refinement_description
;
1. Fixed Uiso
 At 1.2 times of:
  All C(H) groups, All C(H,H) groups
 At 1.5 times of:
  All C(H,H,H) groups
2.a Secondary CH2 refined with riding coordinates:
 C1(H1A,H1B), C4(H4A,H4B)
2.b Aromatic/amide H refined with riding coordinates:
 C9(H9), C11(H11), C12(H12), C13(H13), C17(H17), C18(H18), C20(H20), C21(H21)
2.c Idealised Me refined as rotating group:
 C5(H5A,H5B,H5C), C6(H6A,H6B,H6C), C15(H15A,H15B,H15C), C22(H22A,H22B,H22C)
;
_olex2_submission_special_instructions 'No special instructions were received'

loop_
_space_group_symop_operation_xyz
'x, y, z'
'-x, y+1/2, -z+1/2'
'-x, -y, -z'
'x, -y-1/2, z-1/2'

loop_
_atom_site_label
_atom_site_type_symbol
_atom_site_fract_x
_atom_site_fract_y
_atom_site_fract_z
_atom_site_U_iso_or_equiv
_atom_site_adp_type
_atom_site_occupancy
_atom_site_site_symmetry_order
_atom_site_calc_flag
_atom_site_refinement_flags_posn
_atom_site_refinement_flags_adp
_atom_site_refinement_flags_occupancy
_atom_site_disorder_assembly
_atom_site_disorder_group
Br1 Br 0.33744(2) 0.48501(4) 0.74050(2) 0.02314(11) Uani 1 1 d . . . . .
S1 S 0.13588(2) 0.20925(9) 0.54085(4) 0.02146(15) Uani 1 1 d . . . . .
O1 O 0.15517(7) 0.0496(3) 0.61861(14) 0.0274(4) Uani 1 1 d . . . . .
O2 O 0.10265(7) 0.1470(3) 0.44466(14) 0.0297(4) Uani 1 1 d . . . . .
O3 O 0.47367(7) 0.8125(3) 0.36067(14) 0.0293(4) Uani 1 1 d . . . . .
O4 O 0.44294(7) 0.4808(3) 0.38488(14) 0.0247(4) Uani 1 1 d . . . . .
N1 N 0.18688(7) 0.3224(3) 0.51333(15) 0.0197(4) Uani 1 1 d . . . . .
C1 C 0.17983(9) 0.5129(4) 0.44410(19) 0.0201(5) Uani 1 1 d . . . . .
H1A H 0.162697 0.634059 0.472077 0.024 Uiso 1 1 calc R U . . .
H1B H 0.159108 0.474748 0.374729 0.024 Uiso 1 1 calc R U . . .
C2 C 0.23574(8) 0.5733(4) 0.44100(17) 0.0183(4) Uani 1 1 d . . . . .
C3 C 0.26475(9) 0.5137(3) 0.55066(18) 0.0170(4) Uani 1 1 d . . . . .
C4 C 0.23114(8) 0.3692(4) 0.59948(18) 0.0208(5) Uani 1 1 d . . . . .
H4A H 0.249529 0.233841 0.626835 0.025 Uiso 1 1 calc R U . . .
H4B H 0.219995 0.445758 0.655804 0.025 Uiso 1 1 calc R U . . .
C5 C 0.23849(9) 0.8134(4) 0.4132(2) 0.0239(5) Uani 1 1 d . . . . .
H5A H 0.228949 0.903502 0.466348 0.036 Uiso 1 1 calc R U . . .
H5B H 0.214503 0.841556 0.346765 0.036 Uiso 1 1 calc R U . . .
H5C H 0.273779 0.849178 0.408503 0.036 Uiso 1 1 calc R U . . .
C6 C 0.25368(9) 0.4287(4) 0.36186(18) 0.0237(5) Uani 1 1 d . . . . .
H6A H 0.289976 0.460180 0.363410 0.036 Uiso 1 1 calc R U . . .
H6B H 0.232367 0.458801 0.292935 0.036 Uiso 1 1 calc R U . . .
H6C H 0.250099 0.275107 0.378852 0.036 Uiso 1 1 calc R U . . .
C7 C 0.31150(8) 0.5786(4) 0.60013(17) 0.0181(4) Uani 1 1 d . . . . .
C8 C 0.34885(8) 0.7212(4) 0.56473(17) 0.0178(4) Uani 1 1 d . . . . .
C9 C 0.37761(8) 0.6424(4) 0.49788(17) 0.0177(4) Uani 1 1 d . . . . .
H9 H 0.372915 0.496901 0.473384 0.021 Uiso 1 1 calc R U . . .
C10 C 0.41338(8) 0.7776(4) 0.46686(17) 0.0184(4) Uani 1 1 d . . . . .
C11 C 0.42017(9) 0.9909(4) 0.50199(19) 0.0213(5) Uani 1 1 d . . . . .
H11 H 0.443953 1.083533 0.479519 0.026 Uiso 1 1 calc R U . . .
C12 C 0.39217(9) 1.0684(4) 0.56989(19) 0.0238(5) Uani 1 1 d . . . . .
H12 H 0.397121 1.213702 0.594621 0.029 Uiso 1 1 calc R U . . .
C13 C 0.35693(9) 0.9344(4) 0.60190(18) 0.0217(5) Uani 1 1 d . . . . .
H13 H 0.338217 0.987643 0.649250 0.026 Uiso 1 1 calc R U . . .
C14 C 0.44623(8) 0.6964(4) 0.39802(18) 0.0206(5) Uani 1 1 d . . . . .
C15 C 0.47511(9) 0.3916(5) 0.3205(2) 0.0277(5) Uani 1 1 d . . . . .
H15A H 0.466448 0.462576 0.252958 0.042 Uiso 1 1 calc R U . . .
H15B H 0.468941 0.234624 0.311941 0.042 Uiso 1 1 calc R U . . .
H15C H 0.511609 0.417563 0.353123 0.042 Uiso 1 1 calc R U . . .
C16 C 0.10426(8) 0.4166(4) 0.59343(18) 0.0203(5) Uani 1 1 d . . . . .
C17 C 0.06895(9) 0.5493(4) 0.52705(19) 0.0251(5) Uani 1 1 d . . . . .
H17 H 0.060890 0.522815 0.455046 0.030 Uiso 1 1 calc R U . . .
C18 C 0.04581(9) 0.7193(4) 0.56672(19) 0.0253(5) Uani 1 1 d . . . . .
H18 H 0.021730 0.809340 0.521308 0.030 Uiso 1 1 calc R U . . .
C19 C 0.05695(9) 0.7617(4) 0.67158(19) 0.0222(5) Uani 1 1 d . . . . .
C20 C 0.09219(9) 0.6261(4) 0.73695(18) 0.0231(5) Uani 1 1 d . . . . .
H20 H 0.099981 0.651912 0.808997 0.028 Uiso 1 1 calc R U . . .
C21 C 0.11594(9) 0.4551(4) 0.69889(19) 0.0219(5) Uani 1 1 d . . . . .
H21 H 0.139975 0.364803 0.744246 0.026 Uiso 1 1 calc R U . . .
C22 C 0.03155(10) 0.9477(5) 0.7137(2) 0.0311(6) Uani 1 1 d . . . . .
H22A H 0.017545 0.896096 0.771009 0.047 Uiso 1 1 calc R U . . .
H22B H 0.003432 1.006096 0.659417 0.047 Uiso 1 1 calc R U . . .
H22C H 0.057108 1.062402 0.738018 0.047 Uiso 1 1 calc R U . . .

loop_
_atom_site_aniso_label
_atom_site_aniso_U_11
_atom_site_aniso_U_22
_atom_site_aniso_U_33
_atom_site_aniso_U_23
_atom_site_aniso_U_13
_atom_site_aniso_U_12
Br1 0.02157(15) 0.03133(16) 0.01604(15) 0.00063(9) 0.00346(10) -0.00473(9)
S1 0.0182(3) 0.0236(3) 0.0226(3) -0.0021(2) 0.0048(2) -0.0079(2)
O1 0.0262(9) 0.0236(8) 0.0329(10) 0.0036(7) 0.0076(7) -0.0068(7)
O2 0.0267(9) 0.0354(10) 0.0258(9) -0.0085(8) 0.0035(7) -0.0120(8)
O3 0.0245(8) 0.0346(10) 0.0326(10) 0.0005(8) 0.0140(7) -0.0093(7)
O4 0.0260(9) 0.0250(9) 0.0277(10) 0.0006(7) 0.0154(7) -0.0006(7)
N1 0.0171(9) 0.0225(10) 0.0197(10) -0.0004(8) 0.0048(7) -0.0037(7)
C1 0.0174(11) 0.0238(11) 0.0186(12) 0.0008(9) 0.0030(9) -0.0021(8)
C2 0.0153(10) 0.0211(11) 0.0187(11) -0.0009(9) 0.0041(8) -0.0016(8)
C3 0.0185(11) 0.0164(10) 0.0179(11) -0.0016(8) 0.0077(9) -0.0001(8)
C4 0.0161(10) 0.0260(12) 0.0204(11) 0.0015(9) 0.0042(8) -0.0033(9)
C5 0.0210(11) 0.0230(12) 0.0269(13) 0.0039(10) 0.0041(9) -0.0003(9)
C6 0.0225(11) 0.0312(12) 0.0182(11) -0.0037(10) 0.0063(9) -0.0007(10)
C7 0.0186(10) 0.0190(10) 0.0177(11) -0.0019(9) 0.0066(8) -0.0014(9)
C8 0.0158(10) 0.0186(10) 0.0180(11) 0.0012(8) 0.0020(8) -0.0025(8)
C9 0.0154(10) 0.0190(10) 0.0175(11) 0.0005(8) 0.0017(8) -0.0020(8)
C10 0.0137(9) 0.0235(11) 0.0163(11) 0.0034(9) -0.0002(8) -0.0026(8)
C11 0.0200(11) 0.0233(12) 0.0186(12) 0.0039(9) 0.0005(9) -0.0075(9)
C12 0.0274(12) 0.0172(11) 0.0239(12) -0.0016(9) 0.0001(10) -0.0052(9)
C13 0.0221(11) 0.0220(11) 0.0203(11) -0.0023(9) 0.0038(9) -0.0013(9)
C14 0.0136(10) 0.0268(12) 0.0199(11) 0.0030(9) 0.0007(8) -0.0038(9)
C15 0.0238(12) 0.0346(14) 0.0281(13) 0.0031(11) 0.0132(10) 0.0044(10)
C16 0.0133(10) 0.0265(12) 0.0216(12) -0.0003(9) 0.0049(8) -0.0071(9)
C17 0.0183(11) 0.0384(14) 0.0175(12) 0.0014(10) 0.0021(9) -0.0059(10)
C18 0.0159(10) 0.0345(13) 0.0238(12) 0.0067(10) 0.0013(9) -0.0010(9)
C19 0.0171(10) 0.0263(12) 0.0240(12) 0.0019(10) 0.0062(9) -0.0059(9)
C20 0.0202(11) 0.0302(12) 0.0182(11) 0.0022(9) 0.0034(9) -0.0057(9)
C21 0.0177(11) 0.0267(12) 0.0198(12) 0.0042(9) 0.0016(9) -0.0048(9)
C22 0.0274(13) 0.0313(13) 0.0358(15) 0.0004(12) 0.0094(11) 0.0021(11)

loop_
_atom_type_symbol
_atom_type_description
_atom_type_scat_dispersion_real
_atom_type_scat_dispersion_imag
_atom_type_scat_source
C C 0.0181 0.0091 'International Tables Vol C Tables 4.2.6.8 and 6.1.1.4'
H H 0.0000 0.0000 'International Tables Vol C Tables 4.2.6.8 and 6.1.1.4'
Br Br -0.6763 1.2805 'International Tables Vol C Tables 4.2.6.8 and 6.1.1.4'
N N 0.0311 0.0180 'International Tables Vol C Tables 4.2.6.8 and 6.1.1.4'
O O 0.0492 0.0322 'International Tables Vol C Tables 4.2.6.8 and 6.1.1.4'
S S 0.3331 0.5567 'International Tables Vol C Tables 4.2.6.8 and 6.1.1.4'

loop_
_geom_angle_atom_site_label_1
_geom_angle_atom_site_label_2
_geom_angle_atom_site_label_3
_geom_angle
_geom_angle_site_symmetry_1
_geom_angle_site_symmetry_3
_geom_angle_publ_flag
O1 S1 N1 106.11(10) . . ?
O1 S1 C16 109.18(11) . . ?
O2 S1 O1 120.65(11) . . ?
O2 S1 N1 106.33(10) . . ?
O2 S1 C16 107.43(11) . . ?
N1 S1 C16 106.28(10) . . ?
C14 O4 C15 114.91(19) . . ?
C1 N1 S1 119.05(15) . . ?
C4 N1 S1 117.38(15) . . ?
C4 N1 C1 107.30(17) . . ?
N1 C1 H1A 111.2 . . ?
N1 C1 H1B 111.2 . . ?
N1 C1 C2 103.01(18) . . ?
H1A C1 H1B 109.1 . . ?
C2 C1 H1A 111.2 . . ?
C2 C1 H1B 111.2 . . ?
C3 C2 C1 100.96(18) . . ?
C3 C2 C6 110.61(18) . . ?
C5 C2 C1 109.88(18) . . ?
C5 C2 C3 114.94(19) . . ?
C5 C2 C6 110.44(19) . . ?
C6 C2 C1 109.58(19) . . ?
C4 C3 C2 109.68(18) . . ?
C7 C3 C2 127.5(2) . . ?
C7 C3 C4 122.8(2) . . ?
N1 C4 C3 102.86(18) . . ?
N1 C4 H4A 111.2 . . ?
N1 C4 H4B 111.2 . . ?
C3 C4 H4A 111.2 . . ?
C3 C4 H4B 111.2 . . ?
H4A C4 H4B 109.1 . . ?
C2 C5 H5A 109.5 . . ?
C2 C5 H5B 109.5 . . ?
C2 C5 H5C 109.5 . . ?
H5A C5 H5B 109.5 . . ?
H5A C5 H5C 109.5 . . ?
H5B C5 H5C 109.5 . . ?
C2 C6 H6A 109.5 . . ?
C2 C6 H6B 109.5 . . ?
C2 C6 H6C 109.5 . . ?
H6A C6 H6B 109.5 . . ?
H6A C6 H6C 109.5 . . ?
H6B C6 H6C 109.5 . . ?
C3 C7 Br1 118.44(17) . . ?
C3 C7 C8 129.7(2) . . ?
C8 C7 Br1 111.86(15) . . ?
C9 C8 C7 120.6(2) . . ?
C9 C8 C13 119.4(2) . . ?
C13 C8 C7 119.9(2) . . ?
C8 C9 H9 120.0 . . ?
C8 C9 C10 119.9(2) . . ?
C10 C9 H9 120.0 . . ?
C9 C10 C14 121.4(2) . . ?
C11 C10 C9 120.3(2) . . ?
C11 C10 C14 118.3(2) . . ?
C10 C11 H11 120.1 . . ?
C12 C11 C10 119.9(2) . . ?
C12 C11 H11 120.1 . . ?
C11 C12 H12 119.9 . . ?
C11 C12 C13 120.2(2) . . ?
C13 C12 H12 119.9 . . ?
C8 C13 H13 119.9 . . ?
C12 C13 C8 120.3(2) . . ?
C12 C13 H13 119.9 . . ?
O3 C14 O4 123.9(2) . . ?
O3 C14 C10 123.6(2) . . ?
O4 C14 C10 112.46(19) . . ?
O4 C15 H15A 109.5 . . ?
O4 C15 H15B 109.5 . . ?
O4 C15 H15C 109.5 . . ?
H15A C15 H15B 109.5 . . ?
H15A C15 H15C 109.5 . . ?
H15B C15 H15C 109.5 . . ?
C17 C16 S1 118.83(18) . . ?
C21 C16 S1 120.86(19) . . ?
C21 C16 C17 120.2(2) . . ?
C16 C17 H17 120.3 . . ?
C18 C17 C16 119.5(2) . . ?
C18 C17 H17 120.3 . . ?
C17 C18 H18 119.3 . . ?
C17 C18 C19 121.4(2) . . ?
C19 C18 H18 119.3 . . ?
C18 C19 C20 118.3(2) . . ?
C18 C19 C22 120.8(2) . . ?
C20 C19 C22 120.9(2) . . ?
C19 C20 H20 119.3 . . ?
C21 C20 C19 121.3(2) . . ?
C21 C20 H20 119.3 . . ?
C16 C21 H21 120.4 . . ?
C20 C21 C16 119.3(2) . . ?
C20 C21 H21 120.4 . . ?
C19 C22 H22A 109.5 . . ?
C19 C22 H22B 109.5 . . ?
C19 C22 H22C 109.5 . . ?
H22A C22 H22B 109.5 . . ?
H22A C22 H22C 109.5 . . ?
H22B C22 H22C 109.5 . . ?

loop_
_geom_bond_atom_site_label_1
_geom_bond_atom_site_label_2
_geom_bond_distance
_geom_bond_site_symmetry_2
_geom_bond_publ_flag
Br1 C7 1.930(2) . ?
S1 O1 1.4339(19) . ?
S1 O2 1.4319(18) . ?
S1 N1 1.6401(19) . ?
S1 C16 1.760(2) . ?
O3 C14 1.209(3) . ?
O4 C14 1.336(3) . ?
O4 C15 1.455(3) . ?
N1 C1 1.476(3) . ?
N1 C4 1.470(3) . ?
C1 H1A 0.9900 . ?
C1 H1B 0.9900 . ?
C1 C2 1.542(3) . ?
C2 C3 1.533(3) . ?
C2 C5 1.526(3) . ?
C2 C6 1.540(3) . ?
C3 C4 1.512(3) . ?
C3 C7 1.326(3) . ?
C4 H4A 0.9900 . ?
C4 H4B 0.9900 . ?
C5 H5A 0.9800 . ?
C5 H5B 0.9800 . ?
C5 H5C 0.9800 . ?
C6 H6A 0.9800 . ?
C6 H6B 0.9800 . ?
C6 H6C 0.9800 . ?
C7 C8 1.482(3) . ?
C8 C9 1.392(3) . ?
C8 C13 1.399(3) . ?
C9 H9 0.9500 . ?
C9 C10 1.397(3) . ?
C10 C11 1.389(3) . ?
C10 C14 1.495(3) . ?
C11 H11 0.9500 . ?
C11 C12 1.386(4) . ?
C12 H12 0.9500 . ?
C12 C13 1.388(3) . ?
C13 H13 0.9500 . ?
C15 H15A 0.9800 . ?
C15 H15B 0.9800 . ?
C15 H15C 0.9800 . ?
C16 C17 1.394(3) . ?
C16 C21 1.391(3) . ?
C17 H17 0.9500 . ?
C17 C18 1.379(4) . ?
C18 H18 0.9500 . ?
C18 C19 1.388(4) . ?
C19 C20 1.398(3) . ?
C19 C22 1.502(4) . ?
C20 H20 0.9500 . ?
C20 C21 1.382(4) . ?
C21 H21 0.9500 . ?
C22 H22A 0.9800 . ?
C22 H22B 0.9800 . ?
C22 H22C 0.9800 . ?

loop_
_geom_torsion_atom_site_label_1
_geom_torsion_atom_site_label_2
_geom_torsion_atom_site_label_3
_geom_torsion_atom_site_label_4
_geom_torsion
_geom_torsion_site_symmetry_1
_geom_torsion_site_symmetry_2
_geom_torsion_site_symmetry_3
_geom_torsion_site_symmetry_4
_geom_torsion_publ_flag
Br1 C7 C8 C9 104.9(2) . . . . ?
Br1 C7 C8 C13 -72.4(2) . . . . ?
S1 N1 C1 C2 178.19(15) . . . . ?
S1 N1 C4 C3 -167.87(15) . . . . ?
S1 C16 C17 C18 -176.76(18) . . . . ?
S1 C16 C21 C20 176.85(17) . . . . ?
O1 S1 N1 C1 -172.76(17) . . . . ?
O1 S1 N1 C4 -40.6(2) . . . . ?
O1 S1 C16 C17 -159.77(18) . . . . ?
O1 S1 C16 C21 23.3(2) . . . . ?
O2 S1 N1 C1 57.6(2) . . . . ?
O2 S1 N1 C4 -170.24(17) . . . . ?
O2 S1 C16 C17 -27.3(2) . . . . ?
O2 S1 C16 C21 155.76(18) . . . . ?
N1 S1 C16 C17 86.2(2) . . . . ?
N1 S1 C16 C21 -90.7(2) . . . . ?
N1 C1 C2 C3 -34.0(2) . . . . ?
N1 C1 C2 C5 -155.75(19) . . . . ?
N1 C1 C2 C6 82.7(2) . . . . ?
C1 N1 C4 C3 -30.6(2) . . . . ?
C1 C2 C3 C4 16.2(2) . . . . ?
C1 C2 C3 C7 -162.1(2) . . . . ?
C2 C3 C4 N1 7.8(2) . . . . ?
C2 C3 C7 Br1 177.84(17) . . . . ?
C2 C3 C7 C8 -1.0(4) . . . . ?
C3 C7 C8 C9 -76.2(3) . . . . ?
C3 C7 C8 C13 106.4(3) . . . . ?
C4 N1 C1 C2 41.8(2) . . . . ?
C4 C3 C7 Br1 -0.2(3) . . . . ?
C4 C3 C7 C8 -179.0(2) . . . . ?
C5 C2 C3 C4 134.4(2) . . . . ?
C5 C2 C3 C7 -43.9(3) . . . . ?
C6 C2 C3 C4 -99.7(2) . . . . ?
C6 C2 C3 C7 82.0(3) . . . . ?
C7 C3 C4 N1 -173.8(2) . . . . ?
C7 C8 C9 C10 -178.7(2) . . . . ?
C7 C8 C13 C12 179.4(2) . . . . ?
C8 C9 C10 C11 -0.4(3) . . . . ?
C8 C9 C10 C14 177.9(2) . . . . ?
C9 C8 C13 C12 2.0(3) . . . . ?
C9 C10 C11 C12 1.4(3) . . . . ?
C9 C10 C14 O3 172.0(2) . . . . ?
C9 C10 C14 O4 -9.7(3) . . . . ?
C10 C11 C12 C13 -0.8(4) . . . . ?
C11 C10 C14 O3 -9.7(3) . . . . ?
C11 C10 C14 O4 168.5(2) . . . . ?
C11 C12 C13 C8 -0.9(4) . . . . ?
C13 C8 C9 C10 -1.3(3) . . . . ?
C14 C10 C11 C12 -176.9(2) . . . . ?
C15 O4 C14 O3 -0.3(3) . . . . ?
C15 O4 C14 C10 -178.59(19) . . . . ?
C16 S1 N1 C1 -56.62(19) . . . . ?
C16 S1 N1 C4 75.51(19) . . . . ?
C16 C17 C18 C19 0.1(4) . . . . ?
C17 C16 C21 C20 0.0(3) . . . . ?
C17 C18 C19 C20 -0.5(3) . . . . ?
C17 C18 C19 C22 179.9(2) . . . . ?
C18 C19 C20 C21 0.6(3) . . . . ?
C19 C20 C21 C16 -0.4(3) . . . . ?
C21 C16 C17 C18 0.2(3) . . . . ?
C22 C19 C20 C21 -179.7(2) . . . . ?
